data_7703491
loop_
_publ_author_name
'Leforestier, Baptiste'
'Gyton, Matthew R.'
'Chaplin, Adrian B.'

_publ_section_title
;
 Synthesis and group 9 complexes of macrocyclic PCP and POCOP pincer
 ligands.
;
_journal_issue 7
_journal_name_full 'Dalton transactions (Cambridge, England : 2003)'
_journal_page_first 2087
_journal_page_last 2101
_journal_paper_doi 10.1039/c9dt04835a
_journal_volume 49
_journal_year 2020
_chemical_formula_moiety 'C31 H53 Cl2 O P2 Rh'
_chemical_formula_sum 'C31 H53 Cl2 O P2 Rh'
_chemical_formula_weight 677.48
_chemical_melting_point ?
_space_group_crystal_system orthorhombic
_space_group_IT_number 19
_space_group_name_Hall 'P 2ac 2ab'
_space_group_name_H-M_alt 'P 21 21 21'
_atom_sites_solution_hydrogens geom
_atom_sites_solution_primary dual
_atom_sites_solution_secondary difmap
_audit_creation_date 2019-04-17
_audit_creation_method
;
Olex2 1.2
(compiled 2018.05.29 svn.r3510 for OlexSys, GUI svn.r5506)
;
_audit_update_record
;
2019-12-18 deposited with the CCDC.	2020-01-27 downloaded from the CCDC.
;
_cell_angle_alpha 90
_cell_angle_beta 90
_cell_angle_gamma 90
_cell_formula_units_Z 4
_cell_length_a 11.62738(6)
_cell_length_b 11.80036(5)
_cell_length_c 24.50061(12)
_cell_measurement_reflns_used 22868
_cell_measurement_temperature 150(2)
_cell_measurement_theta_max 73.4460
_cell_measurement_theta_min 3.5650
_cell_volume 3361.66(3)
_computing_cell_refinement 'CrysAlisPro 1.171.39.46 (Rigaku OD, 2018)'
_computing_data_collection 'CrysAlisPro 1.171.39.46 (Rigaku OD, 2018)'
_computing_data_reduction 'CrysAlisPro 1.171.39.46 (Rigaku OD, 2018)'
_computing_molecular_graphics 'Olex2 (Dolomanov et al., 2009)'
_computing_publication_material 'Olex2 (Dolomanov et al., 2009)'
_computing_structure_refinement 'ShelXL (Sheldrick, 2015)'
_computing_structure_solution 'ShelXT (Sheldrick, 2015)'
_diffrn_ambient_temperature 150(2)
_diffrn_detector 'CCD plate'
_diffrn_detector_area_resol_mean 5.3046
_diffrn_detector_type AtlasS2
_diffrn_measured_fraction_theta_full 0.998
_diffrn_measured_fraction_theta_max 0.998
_diffrn_measurement_details
;
List of Runs (angles in degrees, time in seconds):

  # Type    Start    End  Width  t~exp~   \w     \q     \k     \f   Frames
#--------------------------------------------------------------------------
  1  \w   -116.00 -17.00   1.00    2.00    --  -41.82 -37.00-180.00   99
  2  \w    -92.00  -2.00   1.00    2.00    --  -41.82 125.00 -90.00   90
  3  \w     23.00  98.00   1.00    2.00    --   41.82-125.00-150.00   75
  4  \w     34.00 118.00   1.00    8.00    --  107.00-125.00-180.00   84
  5  \w     78.00 178.00   1.00    8.00    --  107.00  61.00   0.00  100
  6  \w     78.00 178.00   1.00    8.00    --  107.00  61.00  90.00  100
  7  \w     24.00 110.00   1.00    8.00    --  107.00 -94.00 120.00   86
  8  \w     34.00 118.00   1.00    8.00    --  107.00-125.00  60.00   84
  9  \w     24.00 110.00   1.00    8.00    --  107.00 -94.00 -90.00   86
 10  \w    -70.00  31.00   1.00    2.00    --  -41.82  57.00  90.00  101
 11  \w   -118.00  -9.00   1.00    2.00    --  -41.82 -77.00 -30.00  109
 12  \w   -118.00  -9.00   1.00    2.00    --  -41.82 -77.00  90.00  109
 13  \w     74.00 178.00   1.00    8.00    --  107.00  77.00 120.00  104
 14  \w     79.00 178.00   1.00    8.00    --  107.00  30.00 -60.00   99
 15  \w     81.00 136.00   1.00    8.00    --  107.00  45.00  60.00   55
 16  \w     79.00 178.00   1.00    8.00    --  107.00  30.00-150.00   99
;
_diffrn_measurement_device 'four-circle diffractometer'
_diffrn_measurement_device_type 'SuperNova, Dual, Cu at home/near, AtlasS2'
_diffrn_measurement_method '\w scans'
_diffrn_orient_matrix_type 'CrysAlisPro convention (1999,Acta A55,543-557)'
_diffrn_orient_matrix_UB_11 -0.0421514000
_diffrn_orient_matrix_UB_12 -0.1224347000
_diffrn_orient_matrix_UB_13 0.0087135000
_diffrn_orient_matrix_UB_21 -0.1179732000
_diffrn_orient_matrix_UB_22 0.0320405000
_diffrn_orient_matrix_UB_23 -0.0240977000
_diffrn_orient_matrix_UB_31 0.0431591000
_diffrn_orient_matrix_UB_32 -0.0320293000
_diffrn_orient_matrix_UB_33 -0.0574179000
_diffrn_radiation_monochromator mirror
_diffrn_radiation_probe x-ray
_diffrn_radiation_type CuK\a
_diffrn_radiation_wavelength 1.54184
_diffrn_reflns_av_R_equivalents 0.0314
_diffrn_reflns_av_unetI/netI 0.0209
_diffrn_reflns_Laue_measured_fraction_full 0.998
_diffrn_reflns_Laue_measured_fraction_max 0.998
_diffrn_reflns_limit_h_max 14
_diffrn_reflns_limit_h_min -14
_diffrn_reflns_limit_k_max 14
_diffrn_reflns_limit_k_min -14
_diffrn_reflns_limit_l_max 28
_diffrn_reflns_limit_l_min -29
_diffrn_reflns_number 29314
_diffrn_reflns_point_group_measured_fraction_full 0.999
_diffrn_reflns_point_group_measured_fraction_max 0.999
_diffrn_reflns_theta_full 70.065
_diffrn_reflns_theta_max 70.065
_diffrn_reflns_theta_min 6.451
_diffrn_source 'micro-focus sealed X-ray tube'
_diffrn_source_type 'SuperNova (Cu) X-ray Source'
_exptl_absorpt_coefficient_mu 6.624
_exptl_absorpt_correction_T_max 0.876
_exptl_absorpt_correction_T_min 0.564
_exptl_absorpt_correction_type gaussian
_exptl_absorpt_process_details
;
CrysAlisPro 1.171.39.46 (Rigaku Oxford Diffraction, 2018)
Numerical absorption correction based on gaussian integration over
			a multifaceted crystal model
Empirical absorption correction using spherical harmonics,
 implemented in SCALE3 ABSPACK scaling algorithm.
;
_exptl_crystal_colour yellow
_exptl_crystal_colour_primary yellow
_exptl_crystal_density_diffrn 1.339
_exptl_crystal_density_meas ?
_exptl_crystal_description block
_exptl_crystal_F_000 1424
_exptl_crystal_recrystallization_method 'Crystals grown from CH2Cl2-hexane at 293 K'
_exptl_crystal_size_max 0.174
_exptl_crystal_size_mid 0.147
_exptl_crystal_size_min 0.069
_refine_diff_density_max 0.338
_refine_diff_density_min -0.212
_refine_diff_density_rms 0.038
_refine_ls_abs_structure_details
;
 Flack x determined using 2700 quotients [(I+)-(I-)]/[(I+)+(I-)]
 (Parsons, Flack and Wagner, Acta Cryst. B69 (2013) 249-259).
;
_refine_ls_abs_structure_Flack -0.021(2)
_refine_ls_extinction_method none
_refine_ls_goodness_of_fit_ref 1.053
_refine_ls_hydrogen_treatment constr
_refine_ls_matrix_type full
_refine_ls_number_parameters 395
_refine_ls_number_reflns 6376
_refine_ls_number_restraints 354
_refine_ls_restrained_S_all 1.061
_refine_ls_R_factor_all 0.0181
_refine_ls_R_factor_gt 0.0170
_refine_ls_shift/su_max 0.002
_refine_ls_shift/su_mean 0.000
_refine_ls_structure_factor_coef Fsqd
_refine_ls_weighting_details 'w=1/[\s^2^(Fo^2^)+(0.0189P)^2^+0.8202P] where P=(Fo^2^+2Fc^2^)/3'
_refine_ls_weighting_scheme calc
_refine_ls_wR_factor_gt 0.0404
_refine_ls_wR_factor_ref 0.0408
_reflns_Friedel_coverage 0.778
_reflns_Friedel_fraction_full 0.999
_reflns_Friedel_fraction_max 0.999
_reflns_number_gt 6268
_reflns_number_total 6376
_reflns_threshold_expression 'I > 2\s(I)'
_cod_data_source_file c9dt04835a3.cif
_cod_data_source_block 0423abc18s
_cod_depositor_comments
;
The following automatic conversions were performed:

data item '_chemical_melting_point' value 'not measured' was changed
to '?' -- the value is undefined or not given.

data item '_exptl_crystal_density_meas' value 'not measured' was
changed to '?' -- the value is perceived as not measured.

Automatic conversion script
Id: cif_fix_values 7556 2019-12-06 15:28:31Z antanas 

 Adding full bibliography for 7703488--7703497.cif.
;
_cod_database_code 7703491
_shelx_shelxl_version_number 2014/7
_shelx_space_group_comment
;
The symmetry employed for this shelxl refinement is uniquely defined
by the following loop, which should always be used as a source of
symmetry information in preference to the above space-group names.
They are only intended as comments.
;
_olex2_refinement_description
;
1. Fixed Uiso
 At 1.2 times of:
  All C(H) groups, All C(H,H) groups, All C(H,H,H,H) groups
 At 1.5 times of:
  All C(H,H,H) groups
2. Restrained distances
 C125-C124 \\sim C124-C123 \\sim C123-C122
 with sigma of 0.01
 C119-C118 \\sim C219-C118 \\sim C220-C219 \\sim C120-C119 \\sim C222-C221
\\sim C221-C220 \\sim C122-
 C121 \\sim C223-C222 \\sim C123-C122 \\sim C224-C223 \\sim C124-C123 \\sim
C125-C124 \\sim C224-C125
 with sigma of 0.01
3. Uiso/Uaniso restraints and constraints
C118 \\sim C119 \\sim C120 \\sim C121 \\sim C122 \\sim C123 \\sim C124 \\sim
C125 \\sim C219 \\sim C220 \\sim C221 \\sim C222 \\sim C223 \\sim C224: within
2A with sigma of 0.01 and sigma for terminal atoms of 0.02
Uanis(C118) \\sim Ueq, Uanis(C119) \\sim Ueq, Uanis(C120) \\sim Ueq,
Uanis(C121) \\sim Ueq, Uanis(C122) \\sim Ueq, Uanis(C123) \\sim Ueq,
Uanis(C124) \\sim Ueq, Uanis(C125) \\sim Ueq, Uanis(C223) \\sim Ueq,
Uanis(C224) \\sim Ueq, Uanis(C221) \\sim Ueq, Uanis(C222) \\sim Ueq,
Uanis(C219) \\sim Ueq, Uanis(C220) \\sim Ueq: with sigma of 0.007 and sigma for
terminal atoms of 0.014
4. Others
 Sof(H11W)=Sof(H11X)=Sof(H12M)=Sof(H12N)=Sof(C219)=Sof(H21A)=Sof(H21B)=
 Sof(C220)=Sof(H22A)=Sof(H22B)=Sof(C221)=Sof(H22C)=Sof(H22D)=Sof(C222)=
 Sof(H22E)=Sof(H22F)=Sof(C223)=Sof(H22G)=Sof(H22H)=Sof(C224)=Sof(H22I)=
 Sof(H22J)=1-FVAR(1)
 Sof(H11U)=Sof(H11V)=Sof(C119)=Sof(H11Y)=Sof(H)=Sof(C120)=Sof(H12A)=Sof(H12B)=
 Sof(C121)=Sof(H12C)=Sof(H12D)=Sof(C122)=Sof(H12E)=Sof(H12F)=Sof(C123)=
 Sof(H12G)=Sof(H12H)=Sof(C124)=Sof(H12I)=Sof(H12J)=Sof(H12K)=Sof(H12L)=FVAR(1)
5.a Secondary CH2 refined with riding coordinates:
 C107(H10A,H10B), C108(H10C,H10D), C117(H11S,H11T), C118(H11U,H11V), C118(H11W,
 H11X), C119(H11Y,H), C120(H12A,H12B), C121(H12C,H12D), C122(H12E,H12F),
 C123(H12G,H12H), C124(H12I,H12J), C125(H12K,H12L), C125(H12M,H12N), C126(H12O,
 H12P), C127(H12Q,H12R), C128(H12S,H12T), C129(H12U,H12V), C130(H13A,H13B),
 C219(H21A,H21B), C220(H22A,H22B), C221(H22C,H22D), C222(H22E,H22F), C223(H22G,
 H22H), C224(H22I,H22J)
5.b Aromatic/amide H refined with riding coordinates:
 C103(H103), C104(H104), C105(H105)
5.c Idealised Me refined as rotating group:
 C110(H11A,H11B,H11C), C111(H11D,H11E,H11F), C112(H11G,H11H,H11I), C114(H11J,
 H11K,H11L), C115(H11M,H11N,H11O), C116(H11P,H11Q,H11R)
;
_olex2_submission_special_instructions 'No special instructions were received'
_oxdiff_exptl_absorpt_empirical_details
;
Empirical correction (ABSPACK) includes:
- Absorption correction using spherical harmonics
- Frame scaling
;
_oxdiff_exptl_absorpt_empirical_full_max 2.079
_oxdiff_exptl_absorpt_empirical_full_min 0.825

loop_
_space_group_symop_operation_xyz
'x, y, z'
'-x+1/2, -y, z+1/2'
'-x, y+1/2, -z+1/2'
'x+1/2, -y+1/2, -z'

loop_
_atom_site_label
_atom_site_type_symbol
_atom_site_fract_x
_atom_site_fract_y
_atom_site_fract_z
_atom_site_U_iso_or_equiv
_atom_site_adp_type
_atom_site_occupancy
_atom_site_site_symmetry_order
_atom_site_calc_flag
_atom_site_refinement_flags_posn
_atom_site_refinement_flags_adp
_atom_site_refinement_flags_occupancy
_atom_site_disorder_assembly
_atom_site_disorder_group
Rh1 Rh -0.47766(2) -0.32545(2) -0.63689(2) 0.01962(5) Uani 1 1 d . . . . .
Cl6 Cl -0.60989(5) -0.32332(6) -0.71026(2) 0.02730(11) Uani 1 1 d . . . . .
Cl7 Cl -0.33999(5) -0.33493(6) -0.56631(2) 0.03091(13) Uani 1 1 d . . . . .
P2 P -0.60563(6) -0.39540(6) -0.57006(3) 0.02523(13) Uani 1 1 d . . . . .
P3 P -0.36771(5) -0.19976(5) -0.69309(2) 0.02132(12) Uani 1 1 d . . . . .
O5 O -0.4028(2) -0.56301(19) -0.67872(10) 0.0461(5) Uani 1 1 d . . . . .
C4 C -0.4253(2) -0.4771(2) -0.66420(11) 0.0303(6) Uani 1 1 d . . . . .
C101 C -0.53837(19) -0.1734(2) -0.60723(9) 0.0238(4) Uani 1 1 d . . . . .
C102 C -0.5915(2) -0.1677(3) -0.55592(10) 0.0283(5) Uani 1 1 d . . . . .
C103 C -0.6307(3) -0.0639(3) -0.53596(12) 0.0372(7) Uani 1 1 d . . . . .
H103 H -0.6679 -0.0604 -0.5015 0.045 Uiso 1 1 calc R . . . .
C104 C -0.6156(3) 0.0334(3) -0.56607(13) 0.0391(7) Uani 1 1 d . . . . .
H104 H -0.6423 0.1038 -0.5522 0.047 Uiso 1 1 calc R . . . .
C105 C -0.5618(2) 0.0294(2) -0.61648(12) 0.0333(6) Uani 1 1 d . . . . .
H105 H -0.5504 0.0972 -0.6367 0.040 Uiso 1 1 calc R . . . .
C106 C -0.5245(2) -0.0738(2) -0.63764(11) 0.0260(5) Uani 1 1 d . . . . .
C107 C -0.6058(3) -0.2748(2) -0.52319(11) 0.0310(6) Uani 1 1 d . . . . .
H10A H -0.6791 -0.2725 -0.5027 0.037 Uiso 1 1 calc R . . . .
H10B H -0.5419 -0.2823 -0.4967 0.037 Uiso 1 1 calc R . . . .
C108 C -0.4692(2) -0.0806(2) -0.69302(10) 0.0270(5) Uani 1 1 d . . . . .
H10C H -0.4281 -0.0090 -0.7011 0.032 Uiso 1 1 calc R . . . .
H10D H -0.5287 -0.0922 -0.7214 0.032 Uiso 1 1 calc R . . . .
C109 C -0.7604(2) -0.4259(3) -0.58523(11) 0.0324(6) Uani 1 1 d . . . . .
C110 C -0.8189(2) -0.3169(3) -0.60409(12) 0.0409(7) Uani 1 1 d . . . . .
H11A H -0.8154 -0.2604 -0.5748 0.061 Uiso 1 1 calc GR . . . .
H11B H -0.8995 -0.3327 -0.6131 0.061 Uiso 1 1 calc GR . . . .
H11C H -0.7794 -0.2876 -0.6365 0.061 Uiso 1 1 calc GR . . . .
C111 C -0.7671(3) -0.5161(3) -0.63005(12) 0.0383(6) Uani 1 1 d . . . . .
H11D H -0.7269 -0.4888 -0.6627 0.057 Uiso 1 1 calc GR . . . .
H11E H -0.8478 -0.5310 -0.6390 0.057 Uiso 1 1 calc GR . . . .
H11F H -0.7307 -0.5861 -0.6172 0.057 Uiso 1 1 calc GR . . . .
C112 C -0.8223(3) -0.4699(3) -0.53405(12) 0.0458(8) Uani 1 1 d . . . . .
H11G H -0.7894 -0.5431 -0.5234 0.069 Uiso 1 1 calc GR . . . .
H11H H -0.9044 -0.4793 -0.5419 0.069 Uiso 1 1 calc GR . . . .
H11I H -0.8125 -0.4155 -0.5042 0.069 Uiso 1 1 calc GR . . . .
C113 C -0.2273(2) -0.1372(2) -0.67021(11) 0.0273(5) Uani 1 1 d . . . . .
C114 C -0.2471(3) -0.0740(3) -0.61633(11) 0.0333(6) Uani 1 1 d . . . . .
H11J H -0.3002 -0.0108 -0.6224 0.050 Uiso 1 1 calc GR . . . .
H11K H -0.1736 -0.0448 -0.6027 0.050 Uiso 1 1 calc GR . . . .
H11L H -0.2801 -0.1261 -0.5894 0.050 Uiso 1 1 calc GR . . . .
C115 C -0.1374(2) -0.2308(3) -0.66127(12) 0.0345(6) Uani 1 1 d . . . . .
H11M H -0.1670 -0.2861 -0.6350 0.052 Uiso 1 1 calc GR . . . .
H11N H -0.0664 -0.1971 -0.6471 0.052 Uiso 1 1 calc GR . . . .
H11O H -0.1214 -0.2687 -0.6960 0.052 Uiso 1 1 calc GR . . . .
C116 C -0.1840(3) -0.0512(3) -0.71251(12) 0.0347(6) Uani 1 1 d . . . . .
H11P H -0.1683 -0.0902 -0.7470 0.052 Uiso 1 1 calc GR . . . .
H11Q H -0.1132 -0.0156 -0.6991 0.052 Uiso 1 1 calc GR . . . .
H11R H -0.2427 0.0071 -0.7184 0.052 Uiso 1 1 calc GR . . . .
C117 C -0.5513(3) -0.5116(3) -0.52720(11) 0.0365(6) Uani 1 1 d . . . . .
H11S H -0.4745 -0.4889 -0.5136 0.044 Uiso 1 1 calc R . . . .
H11T H -0.6025 -0.5174 -0.4950 0.044 Uiso 1 1 calc R . . . .
C118 C -0.5397(3) -0.6311(3) -0.55177(14) 0.0469(8) Uani 1 1 d D U . . .
H11U H -0.5152 -0.6247 -0.5904 0.056 Uiso 0.812(5) 1 calc R . P A 1
H11V H -0.6157 -0.6690 -0.5511 0.056 Uiso 0.812(5) 1 calc R . P A 1
H11W H -0.6156 -0.6635 -0.5614 0.056 Uiso 0.188(5) 1 calc R . P A 2
H11X H -0.4895 -0.6312 -0.5844 0.056 Uiso 0.188(5) 1 calc R . P A 2
C119 C -0.4511(4) -0.7052(4) -0.5201(2) 0.0433(11) Uani 0.812(5) 1 d D U P A 1
H11Y H -0.4681 -0.6993 -0.4806 0.052 Uiso 0.812(5) 1 calc R . P A 1
H H -0.4622 -0.7853 -0.5308 0.052 Uiso 0.812(5) 1 calc R . P A 1
C120 C -0.3260(4) -0.6741(5) -0.5291(2) 0.0433(10) Uani 0.812(5) 1 d D U P A 1
H12A H -0.2813 -0.6979 -0.4967 0.052 Uiso 0.812(5) 1 calc R . P A 1
H12B H -0.3200 -0.5906 -0.5319 0.052 Uiso 0.812(5) 1 calc R . P A 1
C121 C -0.2716(5) -0.7265(4) -0.5796(2) 0.0421(10) Uani 0.812(5) 1 d D U P A 1
H12C H -0.3200 -0.7096 -0.6118 0.051 Uiso 0.812(5) 1 calc R . P A 1
H12D H -0.2684 -0.8098 -0.5752 0.051 Uiso 0.812(5) 1 calc R . P A 1
C122 C -0.1505(4) -0.6810(4) -0.58909(18) 0.0475(10) Uani 0.812(5) 1 d D U P A 1
H12E H -0.1082 -0.6834 -0.5540 0.057 Uiso 0.812(5) 1 calc R . P A 1
H12F H -0.1564 -0.6005 -0.6001 0.057 Uiso 0.812(5) 1 calc R . P A 1
C123 C -0.0796(4) -0.7438(4) -0.63202(19) 0.0545(11) Uani 0.812(5) 1 d D U P A 1
H12G H 0.0004 -0.7154 -0.6305 0.065 Uiso 0.812(5) 1 calc R . P A 1
H12H H -0.0779 -0.8253 -0.6223 0.065 Uiso 0.812(5) 1 calc R . P A 1
C124 C -0.1229(4) -0.7325(3) -0.69035(19) 0.0486(11) Uani 0.812(5) 1 d D U P A 1
H12I H -0.2043 -0.7570 -0.6920 0.058 Uiso 0.812(5) 1 calc R . P A 1
H12J H -0.0778 -0.7834 -0.7143 0.058 Uiso 0.812(5) 1 calc R . P A 1
C125 C -0.1135(3) -0.6104(3) -0.71172(18) 0.0572(10) Uani 1 1 d D U . . .
H12K H -0.1624 -0.5599 -0.6893 0.069 Uiso 0.812(5) 1 calc R . P A 1
H12L H -0.0329 -0.5841 -0.7085 0.069 Uiso 0.812(5) 1 calc R . P A 1
H12M H -0.1824 -0.5813 -0.6926 0.069 Uiso 0.188(5) 1 calc R . P A 2
H12N H -0.0571 -0.5477 -0.7097 0.069 Uiso 0.188(5) 1 calc R . P A 2
C126 C -0.1503(3) -0.6041(3) -0.76968(17) 0.0534(9) Uani 1 1 d . . . . .
H12O H -0.2272 -0.6396 -0.7731 0.064 Uiso 1 1 calc R . . . .
H12P H -0.0961 -0.6491 -0.7921 0.064 Uiso 1 1 calc R . . . .
C127 C -0.1563(3) -0.4857(3) -0.79272(15) 0.0454(8) Uani 1 1 d . . . . .
H12Q H -0.1679 -0.4903 -0.8327 0.054 Uiso 1 1 calc R . . . .
H12R H -0.0819 -0.4471 -0.7862 0.054 Uiso 1 1 calc R . . . .
C128 C -0.2529(2) -0.4145(2) -0.76782(12) 0.0338(6) Uani 1 1 d . . . . .
H12S H -0.3274 -0.4523 -0.7750 0.041 Uiso 1 1 calc R . . . .
H12T H -0.2422 -0.4110 -0.7278 0.041 Uiso 1 1 calc R . . . .
C129 C -0.2572(2) -0.2952(2) -0.79025(11) 0.0330(6) Uani 1 1 d . . . . .
H12U H -0.2648 -0.2990 -0.8305 0.040 Uiso 1 1 calc R . . . .
H12V H -0.1835 -0.2568 -0.7819 0.040 Uiso 1 1 calc R . . . .
C130 C -0.3558(2) -0.2238(2) -0.76743(10) 0.0290(5) Uani 1 1 d . . . . .
H13A H -0.4286 -0.2594 -0.7796 0.035 Uiso 1 1 calc R . . . .
H13B H -0.3516 -0.1485 -0.7851 0.035 Uiso 1 1 calc R . . . .
C219 C -0.4843(17) -0.695(2) -0.5040(7) 0.048(4) Uani 0.188(5) 1 d D U P A 2
H21A H -0.5049 -0.6597 -0.4686 0.058 Uiso 0.188(5) 1 calc R . P A 2
H21B H -0.5068 -0.7754 -0.5037 0.058 Uiso 0.188(5) 1 calc R . P A 2
C220 C -0.357(2) -0.680(3) -0.5164(10) 0.049(3) Uani 0.188(5) 1 d D U P A 2
H22A H -0.3108 -0.7064 -0.4848 0.059 Uiso 0.188(5) 1 calc R . P A 2
H22B H -0.3395 -0.5992 -0.5227 0.059 Uiso 0.188(5) 1 calc R . P A 2
C221 C -0.3246(19) -0.7495(18) -0.5673(8) 0.050(3) Uani 0.188(5) 1 d D U P A 2
H22C H -0.3108 -0.8298 -0.5576 0.060 Uiso 0.188(5) 1 calc R . P A 2
H22D H -0.3866 -0.7459 -0.5949 0.060 Uiso 0.188(5) 1 calc R . P A 2
C222 C -0.214(2) -0.6945(16) -0.5889(7) 0.046(3) Uani 0.188(5) 1 d D U P A 2
H22E H -0.2312 -0.6146 -0.5984 0.055 Uiso 0.188(5) 1 calc R . P A 2
H22F H -0.1562 -0.6943 -0.5595 0.055 Uiso 0.188(5) 1 calc R . P A 2
C223 C -0.1637(14) -0.7532(12) -0.6388(7) 0.046(3) Uani 0.188(5) 1 d D U P A 2
H22G H -0.2266 -0.7649 -0.6654 0.055 Uiso 0.188(5) 1 calc R . P A 2
H22H H -0.1367 -0.8291 -0.6273 0.055 Uiso 0.188(5) 1 calc R . P A 2
C224 C -0.0642(13) -0.6946(16) -0.6688(7) 0.057(3) Uani 0.188(5) 1 d D U P A 2
H22I H -0.0158 -0.7520 -0.6872 0.069 Uiso 0.188(5) 1 calc R . P A 2
H22J H -0.0157 -0.6531 -0.6422 0.069 Uiso 0.188(5) 1 calc R . P A 2

loop_
_atom_site_aniso_label
_atom_site_aniso_U_11
_atom_site_aniso_U_22
_atom_site_aniso_U_33
_atom_site_aniso_U_23
_atom_site_aniso_U_13
_atom_site_aniso_U_12
Rh1 0.01852(8) 0.02211(8) 0.01823(8) -0.00047(7) 0.00005(6) -0.00013(7)
Cl6 0.0233(2) 0.0362(3) 0.0224(2) -0.0017(3) -0.0029(2) -0.0005(3)
Cl7 0.0277(3) 0.0366(3) 0.0285(3) 0.0078(3) -0.0086(2) -0.0062(3)
P2 0.0257(3) 0.0290(3) 0.0210(3) 0.0003(2) 0.0019(2) -0.0061(3)
P3 0.0197(3) 0.0244(3) 0.0199(3) 0.0013(2) 0.0019(2) 0.0010(2)
O5 0.0545(14) 0.0330(12) 0.0508(13) -0.0051(10) 0.0033(11) 0.0047(10)
C4 0.0258(12) 0.0344(15) 0.0306(13) 0.0029(12) 0.0002(11) -0.0009(11)
C101 0.0211(11) 0.0269(11) 0.0233(11) -0.0046(10) 0.0003(9) -0.0006(11)
C102 0.0273(12) 0.0330(13) 0.0247(11) -0.0082(11) 0.0041(10) -0.0051(12)
C103 0.0372(15) 0.0401(16) 0.0343(15) -0.0156(12) 0.0107(13) -0.0058(13)
C104 0.0366(15) 0.0322(14) 0.0485(17) -0.0193(13) 0.0081(14) 0.0021(12)
C105 0.0314(13) 0.0259(13) 0.0426(15) -0.0036(11) 0.0015(12) 0.0006(11)
C106 0.0228(10) 0.0268(11) 0.0285(11) -0.0021(10) -0.0002(12) 0.0011(9)
C107 0.0329(14) 0.0388(14) 0.0212(12) -0.0072(11) 0.0054(11) -0.0085(12)
C108 0.0278(12) 0.0247(11) 0.0284(12) 0.0033(9) 0.0013(11) 0.0032(10)
C109 0.0272(13) 0.0418(15) 0.0282(13) -0.0033(12) 0.0040(11) -0.0074(11)
C110 0.0268(13) 0.0544(18) 0.0413(15) -0.0064(15) 0.0040(11) 0.0023(14)
C111 0.0345(14) 0.0461(16) 0.0343(15) -0.0058(13) 0.0005(12) -0.0145(13)
C112 0.0372(16) 0.067(2) 0.0331(15) -0.0019(15) 0.0097(13) -0.0199(16)
C113 0.0230(12) 0.0310(13) 0.0280(13) 0.0017(10) -0.0001(10) -0.0048(10)
C114 0.0340(14) 0.0352(14) 0.0306(13) -0.0029(11) -0.0019(12) -0.0100(12)
C115 0.0218(12) 0.0412(15) 0.0405(15) 0.0045(12) -0.0022(11) -0.0012(11)
C116 0.0309(14) 0.0365(14) 0.0367(15) 0.0038(12) 0.0040(12) -0.0092(12)
C117 0.0392(16) 0.0386(15) 0.0317(14) 0.0086(12) -0.0013(12) -0.0093(12)
C118 0.050(2) 0.0348(14) 0.0559(18) 0.0080(13) -0.0080(16) -0.0096(14)
C119 0.050(3) 0.0299(19) 0.050(2) 0.0049(18) -0.0019(19) -0.0070(17)
C120 0.045(3) 0.0308(17) 0.054(3) 0.002(2) -0.0090(19) -0.006(2)
C121 0.045(3) 0.0282(18) 0.053(2) 0.0015(17) -0.011(2) 0.0004(17)
C122 0.043(2) 0.0398(19) 0.060(2) 0.0025(19) -0.0096(19) 0.002(2)
C123 0.041(2) 0.047(2) 0.075(3) 0.003(2) -0.007(2) 0.0138(17)
C124 0.041(2) 0.0332(19) 0.071(3) -0.0052(18) 0.002(2) 0.0045(16)
C125 0.0471(18) 0.0388(17) 0.086(3) 0.0027(18) 0.0181(19) 0.0097(15)
C126 0.0379(17) 0.0366(16) 0.086(3) -0.0151(17) 0.0198(18) -0.0002(14)
C127 0.0355(16) 0.0440(17) 0.0567(19) -0.0154(15) 0.0135(15) 0.0018(14)
C128 0.0251(13) 0.0375(15) 0.0388(15) -0.0080(12) 0.0057(12) -0.0024(11)
C129 0.0283(13) 0.0408(16) 0.0300(13) -0.0058(11) 0.0085(11) -0.0028(11)
C130 0.0290(13) 0.0367(13) 0.0212(11) 0.0000(10) 0.0028(10) -0.0006(11)
C219 0.051(6) 0.039(5) 0.054(6) 0.004(5) -0.004(5) -0.006(5)
C220 0.051(6) 0.042(5) 0.054(6) 0.002(5) -0.006(5) -0.005(5)
C221 0.048(5) 0.047(5) 0.056(5) 0.002(5) -0.002(5) 0.004(5)
C222 0.042(5) 0.037(5) 0.058(5) 0.000(4) -0.002(5) 0.003(5)
C223 0.040(5) 0.033(4) 0.065(5) 0.001(4) -0.001(4) 0.003(4)
C224 0.047(5) 0.049(5) 0.076(6) 0.003(5) 0.007(5) 0.004(5)

loop_
_atom_type_symbol
_atom_type_description
_atom_type_scat_dispersion_real
_atom_type_scat_dispersion_imag
_atom_type_scat_source
C C 0.0181 0.0091 'International Tables Vol C Tables 4.2.6.8 and 6.1.1.4'
H H 0.0000 0.0000 'International Tables Vol C Tables 4.2.6.8 and 6.1.1.4'
Cl Cl 0.3639 0.7018 'International Tables Vol C Tables 4.2.6.8 and 6.1.1.4'
O O 0.0492 0.0322 'International Tables Vol C Tables 4.2.6.8 and 6.1.1.4'
P P 0.2955 0.4335 'International Tables Vol C Tables 4.2.6.8 and 6.1.1.4'
Rh Rh 0.0927 3.6045 'International Tables Vol C Tables 4.2.6.8 and 6.1.1.4'

loop_
_exptl_crystal_face_index_h
_exptl_crystal_face_index_k
_exptl_crystal_face_index_l
_exptl_crystal_face_perp_dist
7 0 -3 0.0230
-2 2 15 0.0583
-7 -1 -4 0.0209
2 0 -15 0.0613
-2 7 6 0.0451
-2 -2 15 0.0650
0 -7 7 0.0561

loop_
_geom_angle_atom_site_label_1
_geom_angle_atom_site_label_2
_geom_angle_atom_site_label_3
_geom_angle
Cl6 Rh1 P3 84.46(2)
Cl7 Rh1 Cl6 176.92(2)
Cl7 Rh1 P2 84.42(2)
Cl7 Rh1 P3 95.09(2)
P2 Rh1 Cl6 96.96(2)
P2 Rh1 P3 162.17(2)
C4 Rh1 Cl6 87.31(8)
C4 Rh1 Cl7 89.80(8)
C4 Rh1 P2 96.36(8)
C4 Rh1 P3 101.47(8)
C4 Rh1 C101 177.22(11)
C101 Rh1 Cl6 92.07(6)
C101 Rh1 Cl7 90.87(6)
C101 Rh1 P2 81.03(7)
C101 Rh1 P3 81.15(7)
C107 P2 Rh1 99.44(9)
C107 P2 C109 105.88(13)
C107 P2 C117 102.81(14)
C109 P2 Rh1 122.35(9)
C117 P2 Rh1 116.12(10)
C117 P2 C109 107.46(14)
C108 P3 Rh1 97.51(9)
C108 P3 C113 104.93(12)
C108 P3 C130 99.60(12)
C113 P3 Rh1 122.42(8)
C130 P3 Rh1 120.77(9)
C130 P3 C113 106.84(12)
O5 C4 Rh1 175.9(3)
C102 C101 Rh1 120.6(2)
C106 C101 Rh1 120.22(17)
C106 C101 C102 119.2(2)
C101 C102 C107 119.1(2)
C103 C102 C101 120.0(3)
C103 C102 C107 120.9(2)
C104 C103 C102 120.2(3)
C103 C104 C105 120.5(3)
C104 C105 C106 120.1(3)
C101 C106 C108 119.0(2)
C105 C106 C101 120.0(2)
C105 C106 C108 121.0(2)
C102 C107 P2 108.58(17)
C106 C108 P3 108.43(17)
C110 C109 P2 109.0(2)
C110 C109 C111 110.2(2)
C110 C109 C112 108.9(3)
C111 C109 P2 109.0(2)
C111 C109 C112 109.1(2)
C112 C109 P2 110.7(2)
C114 C113 P3 108.56(18)
C114 C113 C115 109.2(2)
C114 C113 C116 108.0(2)
C115 C113 P3 110.63(19)
C116 C113 P3 110.11(18)
C116 C113 C115 110.3(2)
C118 C117 P2 119.3(2)
C117 C118 C119 112.1(3)
C219 C118 C117 100.7(10)
C120 C119 C118 115.2(4)
C119 C120 C121 114.8(4)
C120 C121 C122 111.4(4)
C121 C122 C123 115.6(4)
C124 C123 C122 115.2(3)
C123 C124 C125 112.2(4)
C126 C125 C124 110.6(3)
C126 C125 C224 141.7(9)
C125 C126 C127 114.7(3)
C126 C127 C128 113.1(3)
C129 C128 C127 113.0(3)
C128 C129 C130 113.9(2)
C129 C130 P3 120.08(19)
C220 C219 C118 101.7(17)
C219 C220 C221 110.0(18)
C222 C221 C220 105.1(15)
C223 C222 C221 114.2(16)
C222 C223 C224 118.1(16)
C223 C224 C125 109.5(11)

loop_
_geom_bond_atom_site_label_1
_geom_bond_atom_site_label_2
_geom_bond_distance
Rh1 Cl6 2.3656(5)
Rh1 Cl7 2.3591(6)
Rh1 P2 2.3615(7)
Rh1 P3 2.3938(6)
Rh1 C4 2.005(3)
Rh1 C101 2.061(3)
P2 C107 1.828(3)
P2 C109 1.873(3)
P2 C117 1.838(3)
P3 C108 1.836(3)
P3 C113 1.877(3)
P3 C130 1.849(3)
O5 C4 1.106(4)
C101 C102 1.402(3)
C101 C106 1.400(4)
C102 C103 1.395(4)
C102 C107 1.506(4)
C103 C104 1.376(5)
C104 C105 1.385(4)
C105 C106 1.393(4)
C106 C108 1.503(3)
C109 C110 1.527(5)
C109 C111 1.531(4)
C109 C112 1.536(4)
C113 C114 1.533(4)
C113 C115 1.536(4)
C113 C116 1.536(4)
C117 C118 1.540(4)
C118 C119 1.558(5)
C118 C219 1.531(10)
C119 C120 1.517(5)
C120 C121 1.520(7)
C121 C122 1.526(5)
C122 C123 1.528(5)
C123 C124 1.521(6)
C124 C125 1.537(5)
C125 C126 1.485(6)
C125 C224 1.556(10)
C126 C127 1.509(5)
C127 C128 1.530(4)
C128 C129 1.513(4)
C129 C130 1.528(4)
C219 C220 1.521(10)
C220 C221 1.537(10)
C221 C222 1.530(10)
C222 C223 1.523(10)
C223 C224 1.535(10)

loop_
_exptl_oxdiff_crystal_face_indexfrac_h
_exptl_oxdiff_crystal_face_indexfrac_k
_exptl_oxdiff_crystal_face_indexfrac_l
_exptl_oxdiff_crystal_face_x
_exptl_oxdiff_crystal_face_y
_exptl_oxdiff_crystal_face_z
7.4159 -0.3085 -2.8755 -0.2999 -0.8155 0.4951
-1.6364 2.0197 14.9477 -0.0481 -0.1024 -0.9936
-7.2370 -0.6676 -4.2980 0.3493 0.9360 -0.0442
2.3898 0.2700 -15.0739 -0.2651 0.0900 0.9600
-1.7242 6.8161 6.2801 -0.7071 0.2705 -0.6533
-2.1979 -1.6859 14.8055 0.4281 -0.1515 -0.8910
-0.3653 -6.9128 6.8082 0.9211 -0.3425 -0.1853
